data_1505626
loop_
_publ_author_name
'Yoshimitsu, Takehiko'
'Matsuda, Kenichi'
'Nagaoka, Hiroto'
'Tsukamoto, Koji'
'Tanaka, Tetsuaki'

_publ_section_title
;
 Radical fixation of functionalized carbon resources: alpha-sp3C-H
 carbamoylation of tertiary amines with aryl isocyanates.
;
_journal_issue 24
_journal_name_full 'Organic letters'
_journal_page_first 5115
_journal_page_last 5118
_journal_paper_doi 10.1021/ol7023295
_journal_volume 9
_journal_year 2007
_chemical_formula_moiety 'C17 H27 B N2 O'
_chemical_formula_sum 'C17 H27 B N2 O'
_chemical_formula_weight 286.22
_chemical_name_systematic
; 
N-Diethylboranyl-1-methyl-pipecolanilide
;
_space_group_IT_number 2
_symmetry_cell_setting triclinic
_symmetry_space_group_name_Hall '-P 1'
_symmetry_space_group_name_H-M 'P -1'
_atom_sites_solution_hydrogens geom
_atom_sites_solution_primary direct
_atom_sites_solution_secondary difmap
_audit_creation_method SHELXL-97
_cell_angle_alpha 111.0740(10)
_cell_angle_beta 102.2630(10)
_cell_angle_gamma 90.3360(10)
_cell_formula_units_Z 4
_cell_length_a 7.94820(10)
_cell_length_b 14.7857(3)
_cell_length_c 15.3689(3)
_cell_measurement_temperature 293(2)
_cell_volume 1640.18(5)
_computing_cell_refinement PROCESS-AUTO
_computing_data_collection 'PROCESS-AUTO (Rigaku, 2003)'
_computing_data_reduction 'CrystalStructure (Rigaku/MSC, 2004)'
_computing_molecular_graphics 'ORTEPIII (Johnson et al., 1996)'
_computing_publication_material SHELXL-97
_computing_structure_refinement 'SHELXL-97 (Sheldrick, 1997)'
_computing_structure_solution 'SIR97 (Altomare et al., 1999)'
_diffrn_ambient_temperature 293(2)
_diffrn_measured_fraction_theta_full 0.981
_diffrn_measured_fraction_theta_max 0.981
_diffrn_measurement_device_type 'Rigaku R-AXIS RAPID'
_diffrn_measurement_method \w
_diffrn_radiation_type CuK\a
_diffrn_radiation_wavelength 1.54187
_diffrn_reflns_av_R_equivalents 0.0340
_diffrn_reflns_av_sigmaI/netI 0.0343
_diffrn_reflns_limit_h_max 9
_diffrn_reflns_limit_h_min -9
_diffrn_reflns_limit_k_max 17
_diffrn_reflns_limit_k_min -17
_diffrn_reflns_limit_l_max 18
_diffrn_reflns_limit_l_min -18
_diffrn_reflns_number 19504
_diffrn_reflns_theta_full 68.22
_diffrn_reflns_theta_max 68.22
_diffrn_reflns_theta_min 3.17
_exptl_absorpt_coefficient_mu 0.546
_exptl_absorpt_correction_T_max 1.000
_exptl_absorpt_correction_T_min 0.902
_exptl_absorpt_correction_type multi-scan
_exptl_absorpt_process_details '(ABSCOR; Higashi, 1995)'
_exptl_crystal_colour colorless
_exptl_crystal_density_diffrn 1.159
_exptl_crystal_density_method 'not measured'
_exptl_crystal_description block
_exptl_crystal_F_000 624
_exptl_crystal_size_max 0.5
_exptl_crystal_size_mid 0.4
_exptl_crystal_size_min 0.25
_refine_diff_density_max 0.210
_refine_diff_density_min -0.220
_refine_diff_density_rms 0.045
_refine_ls_extinction_coef 0.0084(8)
_refine_ls_extinction_expression Fc^*^=kFc[1+0.001xFc^2^\l^3^/sin(2\q)]^-1/4^
_refine_ls_extinction_method SHELXL
_refine_ls_goodness_of_fit_ref 1.053
_refine_ls_hydrogen_treatment constr
_refine_ls_matrix_type full
_refine_ls_number_parameters 397
_refine_ls_number_reflns 5896
_refine_ls_number_restraints 0
_refine_ls_restrained_S_all 1.053
_refine_ls_R_factor_all 0.0932
_refine_ls_R_factor_gt 0.0498
_refine_ls_shift/su_max 0.000
_refine_ls_shift/su_mean 0.000
_refine_ls_structure_factor_coef Fsqd
_refine_ls_weighting_details 'calc w=1/[\s^2^(Fo^2^)+(0.0878P)^2^+0.7137P] where P=(Fo^2^+2Fc^2^)/3'
_refine_ls_weighting_scheme calc
_refine_ls_wR_factor_gt 0.1347
_refine_ls_wR_factor_ref 0.1996
_reflns_number_gt 3424
_reflns_number_total 5896
_reflns_threshold_expression >2sigma(I)
_cod_data_source_file ol7023295-file005.cif
_cod_data_source_block boran
_cod_database_code 1505626

loop_
_symmetry_equiv_pos_as_xyz
'x, y, z'
'-x, -y, -z'

loop_
_atom_site_label
_atom_site_type_symbol
_atom_site_fract_x
_atom_site_fract_y
_atom_site_fract_z
_atom_site_U_iso_or_equiv
_atom_site_adp_type
_atom_site_occupancy
_atom_site_symmetry_multiplicity
_atom_site_calc_flag
_atom_site_refinement_flags
_atom_site_disorder_assembly
_atom_site_disorder_group
O1 O 0.2139(2) 0.31840(13) -0.10705(14) 0.0665(5) Uani 1 1 d . . .
O2 O 0.3145(3) 0.18508(13) 0.11795(14) 0.0675(5) Uani 1 1 d . . .
N1 N -0.1968(3) 0.22898(15) -0.26326(15) 0.0567(6) Uani 1 1 d . . .
N2 N 0.0832(3) 0.17359(14) -0.22731(14) 0.0500(5) Uani 1 1 d . . .
N3 N 0.0209(3) 0.27206(15) 0.26625(16) 0.0584(6) Uani 1 1 d . . .
N4 N 0.2792(3) 0.32853(14) 0.23779(14) 0.0508(5) Uani 1 1 d . . .
B1 B -0.0767(4) 0.1400(2) -0.3145(2) 0.0559(7) Uani 1 1 d . . .
B2 B 0.1839(4) 0.3612(2) 0.3218(2) 0.0560(7) Uani 1 1 d . A .
C1 C 0.0955(3) 0.26963(18) -0.17384(18) 0.0513(6) Uani 1 1 d . . .
C2 C -0.0619(3) 0.31420(18) -0.2097(2) 0.0564(7) Uani 1 1 d . . .
H2 H -0.0341 0.3386 -0.2569 0.068 Uiso 1 1 calc R . .
C3 C -0.1160(4) 0.3990(2) -0.1333(2) 0.0747(9) Uani 1 1 d . . .
H3A H -0.0162 0.4453 -0.0970 0.090 Uiso 1 1 calc R . .
H3B H -0.2009 0.4315 -0.1639 0.090 Uiso 1 1 calc R . .
C4 C -0.1918(5) 0.3671(2) -0.0654(3) 0.0853(10) Uani 1 1 d . . .
H4A H -0.1031 0.3419 -0.0286 0.102 Uiso 1 1 calc R . .
H4B H -0.2333 0.4224 -0.0211 0.102 Uiso 1 1 calc R . .
C5 C -0.3390(4) 0.2893(3) -0.1214(3) 0.0850(10) Uani 1 1 d . . .
H5A H -0.4310 0.3159 -0.1547 0.102 Uiso 1 1 calc R . .
H5B H -0.3848 0.2677 -0.0777 0.102 Uiso 1 1 calc R . .
C6 C -0.2772(4) 0.2034(2) -0.1934(2) 0.0669(8) Uani 1 1 d . . .
H6A H -0.1930 0.1738 -0.1588 0.080 Uiso 1 1 calc R . .
H6B H -0.3747 0.1553 -0.2294 0.080 Uiso 1 1 calc R . .
C7 C -0.3350(4) 0.2527(3) -0.3321(2) 0.0858(10) Uani 1 1 d . . .
H7A H -0.3948 0.3049 -0.2974 0.129 Uiso 1 1 calc R . .
H7B H -0.4153 0.1964 -0.3687 0.129 Uiso 1 1 calc R . .
H7C H -0.2839 0.2722 -0.3746 0.129 Uiso 1 1 calc R . .
C8 C 0.2148(3) 0.11349(17) -0.20701(18) 0.0506(6) Uani 1 1 d . . .
C9 C 0.2823(3) 0.12150(19) -0.11334(19) 0.0572(7) Uani 1 1 d . . .
H9 H 0.2438 0.1671 -0.0635 0.069 Uiso 1 1 calc R . .
C10 C 0.4056(4) 0.0626(2) -0.0937(2) 0.0707(8) Uani 1 1 d . . .
H10 H 0.4519 0.0696 -0.0305 0.085 Uiso 1 1 calc R . .
C11 C 0.4612(4) -0.0062(2) -0.1659(3) 0.0771(9) Uani 1 1 d . . .
H11 H 0.5437 -0.0465 -0.1522 0.093 Uiso 1 1 calc R . .
C12 C 0.3938(4) -0.0154(2) -0.2590(3) 0.0761(9) Uani 1 1 d . . .
H12 H 0.4304 -0.0625 -0.3085 0.091 Uiso 1 1 calc R . .
C13 C 0.2714(4) 0.0450(2) -0.2801(2) 0.0634(7) Uani 1 1 d . . .
H13 H 0.2281 0.0391 -0.3432 0.076 Uiso 1 1 calc R . .
C14 C -0.0312(4) 0.1485(2) -0.4096(2) 0.0725(8) Uani 1 1 d . . .
H14A H -0.0044 0.0846 -0.4480 0.087 Uiso 1 1 calc R . .
H14B H -0.1362 0.1624 -0.4462 0.087 Uiso 1 1 calc R . .
C15 C 0.1131(5) 0.2215(3) -0.4014(3) 0.0966(11) Uani 1 1 d . . .
H15A H 0.0752 0.2858 -0.3818 0.145 Uiso 1 1 calc R . .
H15B H 0.1420 0.2055 -0.4625 0.145 Uiso 1 1 calc R . .
H15C H 0.2131 0.2191 -0.3549 0.145 Uiso 1 1 calc R . .
C16 C -0.1618(4) 0.0326(2) -0.3359(2) 0.0709(8) Uani 1 1 d . . .
H16A H -0.0742 -0.0127 -0.3486 0.085 Uiso 1 1 calc R . .
H16B H -0.1941 0.0328 -0.2784 0.085 Uiso 1 1 calc R . .
C17 C -0.3203(5) -0.0052(3) -0.4192(2) 0.0924(11) Uani 1 1 d . . .
H17A H -0.4163 0.0305 -0.4020 0.139 Uiso 1 1 calc R . .
H17B H -0.3482 -0.0730 -0.4335 0.139 Uiso 1 1 calc R . .
H17C H -0.2958 0.0031 -0.4746 0.139 Uiso 1 1 calc R . .
C18 C 0.2470(3) 0.23265(17) 0.18290(18) 0.0509(6) Uani 1 1 d . . .
C19 C 0.1125(3) 0.18752(18) 0.21549(19) 0.0569(7) Uani 1 1 d . . .
H19 H 0.1744 0.1628 0.2634 0.068 Uiso 1 1 calc R . .
C20 C -0.0020(4) 0.1028(2) 0.1361(2) 0.0721(8) Uani 1 1 d . . .
H20A H -0.0665 0.0694 0.1643 0.087 Uiso 1 1 calc R . .
H20B H 0.0702 0.0572 0.1018 0.087 Uiso 1 1 calc R . .
C21 C -0.1273(4) 0.1348(3) 0.0662(2) 0.0847(10) Uani 1 1 d . . .
H21A H -0.0641 0.1600 0.0310 0.102 Uiso 1 1 calc R . .
H21B H -0.2051 0.0794 0.0205 0.102 Uiso 1 1 calc R . .
C22 C -0.2294(4) 0.2120(3) 0.1192(3) 0.0853(10) Uani 1 1 d . . .
H22A H -0.2996 0.1851 0.1500 0.102 Uiso 1 1 calc R . .
H22B H -0.3062 0.2341 0.0742 0.102 Uiso 1 1 calc R . .
C23 C -0.1102(4) 0.2975(2) 0.1940(2) 0.0676(8) Uani 1 1 d . . .
H23A H -0.0492 0.3276 0.1617 0.081 Uiso 1 1 calc R . .
H23B H -0.1800 0.3452 0.2279 0.081 Uiso 1 1 calc R . .
C24 C -0.0682(5) 0.2487(3) 0.3326(3) 0.0898(11) Uani 1 1 d . . .
H24A H -0.1619 0.1994 0.2961 0.135 Uiso 1 1 calc R . .
H24B H -0.1125 0.3062 0.3705 0.135 Uiso 1 1 calc R . .
H24C H 0.0124 0.2253 0.3740 0.135 Uiso 1 1 calc R . .
C25 C 0.3952(3) 0.38921(18) 0.21904(18) 0.0518(6) Uani 1 1 d . . .
C26 C 0.3847(4) 0.38364(19) 0.1255(2) 0.0595(7) Uani 1 1 d . . .
H26 H 0.3041 0.3390 0.0750 0.071 Uiso 1 1 calc R . .
C27 C 0.4947(4) 0.4448(2) 0.1082(3) 0.0738(9) Uani 1 1 d . . .
H27 H 0.4891 0.4400 0.0456 0.089 Uiso 1 1 calc R . .
C28 C 0.6117(4) 0.5123(2) 0.1822(3) 0.0806(10) Uani 1 1 d . . .
H28 H 0.6832 0.5541 0.1700 0.097 Uiso 1 1 calc R . .
C29 C 0.6228(4) 0.5179(2) 0.2745(3) 0.0798(9) Uani 1 1 d . . .
H29 H 0.7024 0.5635 0.3248 0.096 Uiso 1 1 calc R . .
C30 C 0.5157(4) 0.4559(2) 0.2929(2) 0.0656(7) Uani 1 1 d . . .
H30 H 0.5253 0.4594 0.3554 0.079 Uiso 1 1 calc R . .
C31 C 0.2970(5) 0.3531(2) 0.4187(2) 0.0803(9) Uani 1 1 d . . .
H31A H 0.3637 0.4154 0.4553 0.096 Uiso 1 1 calc R . .
H31B H 0.2164 0.3457 0.4555 0.096 Uiso 1 1 calc R . .
C32 C 0.4212(6) 0.2753(3) 0.4156(3) 0.1223(16) Uani 1 1 d . . .
H32A H 0.3574 0.2140 0.4000 0.183 Uiso 1 1 calc R . .
H32B H 0.4999 0.2925 0.4770 0.183 Uiso 1 1 calc R . .
H32C H 0.4851 0.2699 0.3678 0.183 Uiso 1 1 calc R . .
C33 C 0.1096(5) 0.4670(2) 0.3412(2) 0.0791(9) Uani 1 1 d . . .
H33A H 0.1040 0.4813 0.2838 0.095 Uiso 0.597(11) 1 calc PR A 1
H33B H -0.0086 0.4600 0.3469 0.095 Uiso 0.597(11) 1 calc PR A 1
H33C H 0.1960 0.5100 0.3358 0.095 Uiso 0.403(11) 1 d PR A 2
H33D H 0.0100 0.4582 0.2890 0.095 Uiso 0.403(11) 1 d PR A 2
C34A C 0.1942(12) 0.5522(4) 0.4213(5) 0.097(3) Uani 0.597(11) 1 d P A 1
H34A H 0.1257 0.6061 0.4248 0.146 Uiso 0.597(11) 1 calc PR A 1
H34B H 0.3060 0.5674 0.4131 0.146 Uiso 0.597(11) 1 calc PR A 1
H34C H 0.2075 0.5397 0.4795 0.146 Uiso 0.597(11) 1 calc PR A 1
C34B C 0.0558(19) 0.5188(9) 0.4293(7) 0.105(5) Uani 0.403(11) 1 d P A 2
H34D H 0.1448 0.5204 0.4831 0.157 Uiso 0.403(11) 1 calc PR A 2
H34E H -0.0489 0.4861 0.4293 0.157 Uiso 0.403(11) 1 calc PR A 2
H34F H 0.0359 0.5841 0.4336 0.157 Uiso 0.403(11) 1 calc PR A 2

loop_
_atom_site_aniso_label
_atom_site_aniso_U_11
_atom_site_aniso_U_22
_atom_site_aniso_U_33
_atom_site_aniso_U_23
_atom_site_aniso_U_13
_atom_site_aniso_U_12
O1 0.0595(12) 0.0570(11) 0.0737(12) 0.0206(9) 0.0021(10) -0.0036(9)
O2 0.0719(13) 0.0555(11) 0.0760(13) 0.0179(9) 0.0301(11) 0.0157(9)
N1 0.0473(12) 0.0579(13) 0.0652(13) 0.0286(11) 0.0035(10) 0.0055(10)
N2 0.0467(12) 0.0481(11) 0.0536(12) 0.0196(9) 0.0065(9) 0.0061(9)
N3 0.0600(14) 0.0579(13) 0.0665(14) 0.0266(11) 0.0272(11) 0.0070(11)
N4 0.0520(12) 0.0479(11) 0.0540(12) 0.0190(9) 0.0145(10) 0.0043(9)
B1 0.0558(18) 0.0531(16) 0.0526(16) 0.0180(13) 0.0021(14) 0.0050(14)
B2 0.064(2) 0.0541(17) 0.0491(16) 0.0170(13) 0.0152(14) 0.0024(14)
C1 0.0468(14) 0.0473(13) 0.0597(15) 0.0200(12) 0.0116(12) 0.0025(11)
C2 0.0527(15) 0.0498(14) 0.0732(17) 0.0283(13) 0.0179(13) 0.0104(12)
C3 0.0687(19) 0.0569(17) 0.097(2) 0.0216(16) 0.0276(17) 0.0126(15)
C4 0.080(2) 0.080(2) 0.091(2) 0.0149(18) 0.0398(19) 0.0111(18)
C5 0.070(2) 0.087(2) 0.106(3) 0.034(2) 0.0387(19) 0.0137(18)
C6 0.0503(16) 0.0720(18) 0.085(2) 0.0351(16) 0.0178(14) 0.0007(14)
C7 0.069(2) 0.094(2) 0.094(2) 0.050(2) -0.0091(18) 0.0183(18)
C8 0.0421(13) 0.0493(13) 0.0625(15) 0.0242(12) 0.0102(11) 0.0055(11)
C9 0.0531(15) 0.0553(15) 0.0637(16) 0.0274(12) 0.0050(13) 0.0027(12)
C10 0.0594(18) 0.0655(18) 0.091(2) 0.0425(17) 0.0008(16) 0.0052(15)
C11 0.0536(18) 0.0685(19) 0.123(3) 0.055(2) 0.0118(18) 0.0135(15)
C12 0.067(2) 0.0595(17) 0.109(3) 0.0309(17) 0.0357(19) 0.0188(15)
C13 0.0651(18) 0.0614(16) 0.0686(17) 0.0247(14) 0.0241(14) 0.0142(14)
C14 0.080(2) 0.081(2) 0.0581(17) 0.0300(15) 0.0113(15) 0.0109(17)
C15 0.122(3) 0.095(3) 0.092(2) 0.044(2) 0.047(2) 0.006(2)
C16 0.0673(19) 0.0628(17) 0.0720(19) 0.0210(14) 0.0012(15) -0.0016(14)
C17 0.079(2) 0.089(2) 0.086(2) 0.0193(19) -0.0054(19) -0.0195(19)
C18 0.0493(14) 0.0475(13) 0.0577(15) 0.0219(11) 0.0115(12) 0.0103(11)
C19 0.0578(16) 0.0486(14) 0.0663(16) 0.0234(12) 0.0144(13) 0.0050(12)
C20 0.0668(19) 0.0573(17) 0.085(2) 0.0191(15) 0.0146(16) -0.0042(14)
C21 0.066(2) 0.084(2) 0.080(2) 0.0089(17) 0.0024(17) -0.0073(17)
C22 0.0555(19) 0.091(2) 0.097(2) 0.0273(19) 0.0047(17) 0.0016(17)
C23 0.0533(17) 0.0737(19) 0.0798(19) 0.0306(16) 0.0193(15) 0.0189(14)
C24 0.099(3) 0.093(2) 0.092(2) 0.0348(19) 0.049(2) -0.007(2)
C25 0.0466(14) 0.0494(13) 0.0621(15) 0.0239(12) 0.0121(12) 0.0057(11)
C26 0.0626(17) 0.0569(15) 0.0659(17) 0.0268(13) 0.0219(14) 0.0101(13)
C27 0.079(2) 0.0701(19) 0.098(2) 0.0476(18) 0.0424(19) 0.0195(17)
C28 0.065(2) 0.0642(19) 0.133(3) 0.053(2) 0.037(2) 0.0092(16)
C29 0.0612(19) 0.0632(18) 0.113(3) 0.0353(18) 0.0110(18) -0.0009(15)
C30 0.0594(17) 0.0601(16) 0.0745(18) 0.0261(14) 0.0077(14) -0.0024(14)
C31 0.096(2) 0.081(2) 0.0635(18) 0.0299(16) 0.0134(17) 0.0039(19)
C32 0.143(4) 0.104(3) 0.101(3) 0.047(2) -0.026(3) 0.023(3)
C33 0.098(3) 0.0664(19) 0.0716(19) 0.0181(15) 0.0290(18) 0.0200(17)
C34A 0.114(6) 0.056(3) 0.104(5) 0.010(3) 0.022(4) 0.002(3)
C34B 0.127(11) 0.101(8) 0.084(6) 0.013(5) 0.054(6) 0.037(8)

loop_
_atom_type_symbol
_atom_type_description
_atom_type_scat_dispersion_real
_atom_type_scat_dispersion_imag
_atom_type_scat_source
C C 0.0181 0.0091 'International Tables Vol C Tables 4.2.6.8 and 6.1.1.4'
H H 0.0000 0.0000 'International Tables Vol C Tables 4.2.6.8 and 6.1.1.4'
B B 0.0090 0.0039 'International Tables Vol C Tables 4.2.6.8 and 6.1.1.4'
N N 0.0311 0.0180 'International Tables Vol C Tables 4.2.6.8 and 6.1.1.4'
O O 0.0492 0.0322 'International Tables Vol C Tables 4.2.6.8 and 6.1.1.4'

loop_
_geom_angle_atom_site_label_1
_geom_angle_atom_site_label_2
_geom_angle_atom_site_label_3
_geom_angle
C7 N1 C2 110.6(2)
C7 N1 C6 109.2(2)
C2 N1 C6 110.0(2)
C7 N1 B1 114.8(2)
C2 N1 B1 101.83(18)
C6 N1 B1 110.28(19)
C1 N2 C8 121.0(2)
C1 N2 B1 113.4(2)
C8 N2 B1 125.4(2)
C24 N3 C19 110.9(2)
C24 N3 C23 109.3(2)
C19 N3 C23 109.8(2)
C24 N3 B2 114.0(2)
C19 N3 B2 102.08(19)
C23 N3 B2 110.6(2)
C18 N4 C25 120.6(2)
C18 N4 B2 113.6(2)
C25 N4 B2 125.8(2)
N2 B1 C16 112.6(2)
N2 B1 C14 111.9(2)
C16 B1 C14 111.6(2)
N2 B1 N1 94.90(18)
C16 B1 N1 112.8(2)
C14 B1 N1 112.1(2)
N4 B2 C31 112.7(2)
N4 B2 C33 113.9(2)
C31 B2 C33 111.9(2)
N4 B2 N3 94.76(18)
C31 B2 N3 112.3(2)
C33 B2 N3 110.2(2)
O1 C1 N2 128.3(2)
O1 C1 C2 122.0(2)
N2 C1 C2 109.7(2)
N1 C2 C1 104.23(19)
N1 C2 C3 115.5(2)
C1 C2 C3 114.8(2)
N1 C2 H2 107.3
C1 C2 H2 107.3
C3 C2 H2 107.3
C4 C3 C2 112.3(2)
C4 C3 H3A 109.1
C2 C3 H3A 109.1
C4 C3 H3B 109.1
C2 C3 H3B 109.1
H3A C3 H3B 107.9
C5 C4 C3 109.9(3)
C5 C4 H4A 109.7
C3 C4 H4A 109.7
C5 C4 H4B 109.7
C3 C4 H4B 109.7
H4A C4 H4B 108.2
C4 C5 C6 110.3(2)
C4 C5 H5A 109.6
C6 C5 H5A 109.6
C4 C5 H5B 109.6
C6 C5 H5B 109.6
H5A C5 H5B 108.1
N1 C6 C5 114.4(2)
N1 C6 H6A 108.7
C5 C6 H6A 108.7
N1 C6 H6B 108.7
C5 C6 H6B 108.7
H6A C6 H6B 107.6
N1 C7 H7A 109.5
N1 C7 H7B 109.5
H7A C7 H7B 109.5
N1 C7 H7C 109.5
H7A C7 H7C 109.5
H7B C7 H7C 109.5
C13 C8 C9 119.2(2)
C13 C8 N2 120.6(2)
C9 C8 N2 120.2(2)
C10 C9 C8 120.4(3)
C10 C9 H9 119.8
C8 C9 H9 119.8
C11 C10 C9 120.8(3)
C11 C10 H10 119.6
C9 C10 H10 119.6
C10 C11 C12 119.3(3)
C10 C11 H11 120.4
C12 C11 H11 120.4
C11 C12 C13 120.8(3)
C11 C12 H12 119.6
C13 C12 H12 119.6
C8 C13 C12 119.6(3)
C8 C13 H13 120.2
C12 C13 H13 120.2
C15 C14 B1 120.9(3)
C15 C14 H14A 107.1
B1 C14 H14A 107.1
C15 C14 H14B 107.1
B1 C14 H14B 107.1
H14A C14 H14B 106.8
C14 C15 H15A 109.5
C14 C15 H15B 109.5
H15A C15 H15B 109.5
C14 C15 H15C 109.5
H15A C15 H15C 109.5
H15B C15 H15C 109.5
C17 C16 B1 115.9(3)
C17 C16 H16A 108.3
B1 C16 H16A 108.3
C17 C16 H16B 108.3
B1 C16 H16B 108.3
H16A C16 H16B 107.4
C16 C17 H17A 109.5
C16 C17 H17B 109.5
H17A C17 H17B 109.5
C16 C17 H17C 109.5
H17A C17 H17C 109.5
H17B C17 H17C 109.5
O2 C18 N4 128.1(2)
O2 C18 C19 122.6(2)
N4 C18 C19 109.2(2)
N3 C19 C18 104.15(19)
N3 C19 C20 115.8(2)
C18 C19 C20 114.1(2)
N3 C19 H19 107.4
C18 C19 H19 107.4
C20 C19 H19 107.4
C19 C20 C21 112.5(2)
C19 C20 H20A 109.1
C21 C20 H20A 109.1
C19 C20 H20B 109.1
C21 C20 H20B 109.1
H20A C20 H20B 107.8
C22 C21 C20 109.9(3)
C22 C21 H21A 109.7
C20 C21 H21A 109.7
C22 C21 H21B 109.7
C20 C21 H21B 109.7
H21A C21 H21B 108.2
C21 C22 C23 110.7(3)
C21 C22 H22A 109.5
C23 C22 H22A 109.5
C21 C22 H22B 109.5
C23 C22 H22B 109.5
H22A C22 H22B 108.1
N3 C23 C22 114.8(2)
N3 C23 H23A 108.6
C22 C23 H23A 108.6
N3 C23 H23B 108.6
C22 C23 H23B 108.6
H23A C23 H23B 107.5
N3 C24 H24A 109.5
N3 C24 H24B 109.5
H24A C24 H24B 109.5
N3 C24 H24C 109.5
H24A C24 H24C 109.5
H24B C24 H24C 109.5
C30 C25 C26 119.1(2)
C30 C25 N4 120.7(2)
C26 C25 N4 120.1(2)
C27 C26 C25 119.8(3)
C27 C26 H26 120.1
C25 C26 H26 120.1
C28 C27 C26 120.7(3)
C28 C27 H27 119.6
C26 C27 H27 119.6
C27 C28 C29 119.7(3)
C27 C28 H28 120.1
C29 C28 H28 120.1
C28 C29 C30 120.3(3)
C28 C29 H29 119.9
C30 C29 H29 119.9
C25 C30 C29 120.4(3)
C25 C30 H30 119.8
C29 C30 H30 119.8
C32 C31 B2 121.4(3)
C32 C31 H31A 107.0
B2 C31 H31A 107.0
C32 C31 H31B 107.0
B2 C31 H31B 107.0
H31A C31 H31B 106.7
C31 C32 H32A 109.5
C31 C32 H32B 109.5
H32A C32 H32B 109.5
C31 C32 H32C 109.5
H32A C32 H32C 109.5
H32B C32 H32C 109.5
C34A C33 C34B 51.2(5)
C34A C33 B2 121.5(4)
C34B C33 B2 121.0(5)
C34A C33 H33A 107.0
C34B C33 H33A 131.9
B2 C33 H33A 107.0
C34A C33 H33B 107.0
C34B C33 H33B 57.8
B2 C33 H33B 107.0
H33A C33 H33B 106.7
C34A C33 H33C 58.0
C34B C33 H33C 107.1
B2 C33 H33C 107.9
H33A C33 H33C 57.0
H33B C33 H33C 144.6
C34A C33 H33D 132.0
C34B C33 H33D 106.7
B2 C33 H33D 106.4
H33A C33 H33D 52.0
H33B C33 H33D 56.8
H33C C33 H33D 107.0
C33 C34A H33C 41.6
C33 C34A H34A 109.5
H33C C34A H34A 106.6
C33 C34A H34B 109.5
H33C C34A H34B 71.9
C33 C34A H34C 109.5
H33C C34A H34C 140.5
C33 C34B H34D 109.5
C33 C34B H34E 109.5
H34D C34B H34E 109.5
C33 C34B H34F 109.5
H34D C34B H34F 109.5
H34E C34B H34F 109.5

loop_
_geom_bond_atom_site_label_1
_geom_bond_atom_site_label_2
_geom_bond_distance
O1 C1 1.228(3)
O2 C18 1.228(3)
N1 C7 1.493(3)
N1 C2 1.509(3)
N1 C6 1.511(3)
N1 B1 1.689(4)
N2 C1 1.351(3)
N2 C8 1.433(3)
N2 B1 1.565(3)
N3 C24 1.490(3)
N3 C19 1.501(3)
N3 C23 1.508(3)
N3 B2 1.686(4)
N4 C18 1.353(3)
N4 C25 1.424(3)
N4 B2 1.563(4)
B1 C16 1.614(4)
B1 C14 1.625(4)
B2 C31 1.612(4)
B2 C33 1.624(4)
C1 C2 1.511(3)
C2 C3 1.515(4)
C2 H2 0.9800
C3 C4 1.514(4)
C3 H3A 0.9700
C3 H3B 0.9700
C4 C5 1.509(5)
C4 H4A 0.9700
C4 H4B 0.9700
C5 C6 1.519(4)
C5 H5A 0.9700
C5 H5B 0.9700
C6 H6A 0.9700
C6 H6B 0.9700
C7 H7A 0.9600
C7 H7B 0.9600
C7 H7C 0.9600
C8 C13 1.375(4)
C8 C9 1.387(3)
C9 C10 1.373(4)
C9 H9 0.9300
C10 C11 1.364(5)
C10 H10 0.9300
C11 C12 1.374(5)
C11 H11 0.9300
C12 C13 1.390(4)
C12 H12 0.9300
C13 H13 0.9300
C14 C15 1.524(5)
C14 H14A 0.9700
C14 H14B 0.9700
C15 H15A 0.9600
C15 H15B 0.9600
C15 H15C 0.9600
C16 C17 1.527(4)
C16 H16A 0.9700
C16 H16B 0.9700
C17 H17A 0.9600
C17 H17B 0.9600
C17 H17C 0.9600
C18 C19 1.516(3)
C19 C20 1.517(4)
C19 H19 0.9800
C20 C21 1.512(4)
C20 H20A 0.9700
C20 H20B 0.9700
C21 C22 1.500(5)
C21 H21A 0.9700
C21 H21B 0.9700
C22 C23 1.515(4)
C22 H22A 0.9700
C22 H22B 0.9700
C23 H23A 0.9700
C23 H23B 0.9700
C24 H24A 0.9600
C24 H24B 0.9600
C24 H24C 0.9600
C25 C30 1.379(4)
C25 C26 1.394(4)
C26 C27 1.384(4)
C26 H26 0.9300
C27 C28 1.370(5)
C27 H27 0.9300
C28 C29 1.374(5)
C28 H28 0.9300
C29 C30 1.387(4)
C29 H29 0.9300
C30 H30 0.9300
C31 C32 1.515(5)
C31 H31A 0.9700
C31 H31B 0.9700
C32 H32A 0.9600
C32 H32B 0.9600
C32 H32C 0.9600
C33 C34A 1.441(6)
C33 C34B 1.451(9)
C33 H33A 0.9700
C33 H33B 0.9700
C33 H33C 0.9700
C33 H33D 0.9700
C34A H33C 1.2395
C34A H34A 0.9600
C34A H34B 0.9600
C34A H34C 0.9600
C34B H34D 0.9600
C34B H34E 0.9600
C34B H34F 0.9600
